data_2217527
loop_
_publ_author_name
'Moreno-Fuquen, Rodolfo'
'Valderrama-N, Jaime'
'Shankland, Kenneth'
'Fabbiani, Francesa P. A.'
'Markvardsen, Anders J.'

_publ_section_title
;
 Three-centre hydrogen bonds in triphenylphosphine oxide--hydroquinone
 (1/1)
;
_journal_coeditor_code HG2360
_journal_issue 2
_journal_name_full 'Acta Crystallographica Section E'
_journal_page_first o367
_journal_page_last o367
_journal_paper_doi 10.1107/S1600536807067414
_journal_volume 64
_journal_year 2008
_chemical_formula_iupac 'C18 H15 O P, C6 H6 O2'
_chemical_formula_moiety 'C18 H15 O P, C6 H6 O2'
_chemical_formula_sum 'C24 H21 O3 P'
_chemical_formula_weight 388.38
_chemical_melting_point 425.0(10)
_chemical_name_systematic
;
triphenylphosphine oxide--hydroquinone (1/1)
;
_space_group_IT_number 2
_symmetry_cell_setting triclinic
_symmetry_space_group_name_Hall '-P 1'
_symmetry_space_group_name_H-M 'P -1'
_atom_sites_solution_hydrogens geom
_atom_sites_solution_primary direct
_atom_sites_solution_secondary difmap
_audit_creation_method SHELXL-97
_cell_angle_alpha 71.157(7)
_cell_angle_beta 73.826(6)
_cell_angle_gamma 62.83(2)
_cell_formula_units_Z 2
_cell_length_a 8.927(4)
_cell_length_b 9.3576(10)
_cell_length_c 14.459(4)
_cell_measurement_reflns_used 6084
_cell_measurement_temperature 150(2)
_cell_measurement_theta_max 28.56
_cell_measurement_theta_min 2.51
_cell_volume 1004.6(6)
_computing_cell_refinement
;
CrysAlis RED (Oxford Diffraction, 2006)
;
_computing_data_collection
;
CrysAlis CCD (Oxford Diffraction, 2006)
;
_computing_data_reduction
;
CrysAlis RED (Oxford Diffraction, 2006)
;
_computing_molecular_graphics 'ORTEP-3 for Windows (Farrugia, 1997)'
_computing_publication_material 'PARST95 (Nardelli, 1995)'
_computing_structure_refinement 'SHELXL97 (Sheldrick, 1997)'
_computing_structure_solution 'SHELXS97 (Sheldrick, 1990)'
_diffrn_ambient_temperature 150(2)
_diffrn_detector_area_resol_mean 15.975
_diffrn_measured_fraction_theta_full 0.999
_diffrn_measured_fraction_theta_max 0.999
_diffrn_measurement_device_type 'Oxford Diffraction Gemini'
_diffrn_measurement_method '\w and \p'
_diffrn_radiation_monochromator graphite
_diffrn_radiation_source 'fine-focus sealed tube'
_diffrn_radiation_type MoK\a
_diffrn_radiation_wavelength 0.71073
_diffrn_reflns_av_R_equivalents 0.025
_diffrn_reflns_av_sigmaI/netI 0.030
_diffrn_reflns_limit_h_max 10
_diffrn_reflns_limit_h_min -10
_diffrn_reflns_limit_k_max 11
_diffrn_reflns_limit_k_min -11
_diffrn_reflns_limit_l_max 17
_diffrn_reflns_limit_l_min -14
_diffrn_reflns_number 10150
_diffrn_reflns_theta_full 25.00
_diffrn_reflns_theta_max 25.02
_diffrn_reflns_theta_min 2.51
_diffrn_standards_decay_% 0
_diffrn_standards_number 0
_exptl_absorpt_coefficient_mu 0.159
_exptl_absorpt_correction_T_max 0.98
_exptl_absorpt_correction_T_min 0.97
_exptl_absorpt_correction_type multi-scan
_exptl_absorpt_process_details
;
[empirical absorption correction using spherical harmonics, implemented in
SCALE3 ABSPACK scaling algorithm (Oxford Diffraction, 2006)]
;
_exptl_crystal_colour colourless
_exptl_crystal_density_diffrn 1.284
_exptl_crystal_density_method 'not measured'
_exptl_crystal_description plate
_exptl_crystal_F_000 408
_exptl_crystal_size_max 0.20
_exptl_crystal_size_mid 0.20
_exptl_crystal_size_min 0.10
_refine_diff_density_max 0.357
_refine_diff_density_min -0.321
_refine_ls_extinction_method none
_refine_ls_goodness_of_fit_ref 1.107
_refine_ls_hydrogen_treatment mixed
_refine_ls_matrix_type full
_refine_ls_number_parameters 261
_refine_ls_number_reflns 3560
_refine_ls_number_restraints 0
_refine_ls_restrained_S_all 1.107
_refine_ls_R_factor_all 0.041
_refine_ls_R_factor_gt 0.030
_refine_ls_shift/su_max 0.000
_refine_ls_shift/su_mean 0.000
_refine_ls_structure_factor_coef Fsqd
_refine_ls_weighting_details 'calc w=1/[\s^2^(Fo^2^)+(0.0364P)^2^+0.182P] where P=(Fo^2^+2Fc^2^)/3'
_refine_ls_weighting_scheme calc
_refine_ls_wR_factor_gt 0.077
_refine_ls_wR_factor_ref 0.077
_reflns_number_gt 2837
_reflns_number_total 3560
_reflns_threshold_expression I>2\s(I)
_cod_data_source_file hg2360.cif
_cod_data_source_block I
_cod_database_code 2217527
_cod_database_fobs_code 2217527

loop_
_symmetry_equiv_pos_as_xyz
'x, y, z'
'-x, -y, -z'

loop_
_atom_site_type_symbol
_atom_site_label
_atom_site_fract_x
_atom_site_fract_y
_atom_site_fract_z
_atom_site_U_iso_or_equiv
_atom_site_adp_type
_atom_site_calc_flag
_atom_site_refinement_flags
_atom_site_occupancy
P P1 0.95138(5) 0.39823(5) 0.27946(3) 0.01905(11) Uani d . 1
O O1 1.12889(12) 0.37744(12) 0.27829(7) 0.0236(2) Uani d . 1
O O2 0.31558(16) 0.56334(14) 0.18170(8) 0.0330(3) Uani d . 1
O O3 0.43737(16) 0.13741(16) 0.30698(8) 0.0390(3) Uani d . 1
C C19 0.40534(19) 0.52905(18) 0.09190(10) 0.0225(3) Uani d . 1
C C13 0.95218(18) 0.23915(17) 0.23485(10) 0.0198(3) Uani d . 1
C C18 1.0897(2) 0.08595(18) 0.24493(11) 0.0265(4) Uani d . 1
H H18 1.1811 0.0670 0.2750 0.040 Uiso calc R 1
C C24 0.3343(2) 0.09996(18) 0.48323(11) 0.0269(4) Uani d . 1
H H24 0.2203 0.1685 0.4719 0.040 Uiso calc R 1
C C21 0.59840(19) 0.58783(18) -0.05380(11) 0.0240(3) Uani d . 1
H H21 0.6654 0.6487 -0.0905 0.036 Uiso calc R 1
C C10 0.6658(2) 0.37566(19) 0.59682(11) 0.0277(4) Uani d . 1
H H10 0.6091 0.3701 0.6632 0.042 Uiso calc R 1
C C14 0.81782(19) 0.26512(19) 0.19154(11) 0.0254(3) Uani d . 1
H H14 0.7230 0.3688 0.1848 0.038 Uiso calc R 1
C C1 0.84087(18) 0.59192(17) 0.19937(10) 0.0195(3) Uani d . 1
C C8 0.7437(2) 0.29020(19) 0.44432(11) 0.0274(4) Uani d . 1
H H8 0.7401 0.2258 0.4065 0.041 Uiso calc R 1
C C7 0.83224(18) 0.39133(17) 0.40226(10) 0.0200(3) Uani d . 1
C C6 0.9123(2) 0.61763(18) 0.09972(11) 0.0250(3) Uani d . 1
H H6 1.0129 0.5328 0.0765 0.037 Uiso calc R 1
C C3 0.6205(2) 0.86657(19) 0.16682(12) 0.0303(4) Uani d . 1
H H3 0.5207 0.9524 0.1897 0.046 Uiso calc R 1
C C20 0.50465(19) 0.61583(18) 0.03765(11) 0.0237(3) Uani d . 1
H H20 0.5086 0.6953 0.0633 0.035 Uiso calc R 1
C C9 0.6605(2) 0.2829(2) 0.54123(11) 0.0310(4) Uani d . 1
H H9 0.5998 0.2140 0.5695 0.047 Uiso calc R 1
C C16 0.9609(2) -0.01175(19) 0.16781(12) 0.0306(4) Uani d . 1
H H16 0.9642 -0.0972 0.1443 0.046 Uiso calc R 1
C C5 0.8378(2) 0.76576(19) 0.03425(11) 0.0281(4) Uani d . 1
H H5 0.8866 0.7821 -0.0336 0.042 Uiso calc R 1
C C12 0.8361(2) 0.48507(19) 0.45913(11) 0.0273(4) Uani d . 1
H H12 0.8958 0.5550 0.4312 0.041 Uiso calc R 1
C C15 0.8228(2) 0.1395(2) 0.15826(12) 0.0308(4) Uani d . 1
H H15 0.7311 0.1572 0.1288 0.046 Uiso calc R 1
C C17 1.0939(2) -0.03884(19) 0.21136(12) 0.0310(4) Uani d . 1
H H17 1.1881 -0.1430 0.2183 0.046 Uiso calc R 1
C C22 0.6308(2) -0.02875(18) 0.42058(11) 0.0262(4) Uani d . 1
H H22 0.7207 -0.0489 0.3663 0.039 Uiso calc R 1
C C2 0.69447(19) 0.71779(18) 0.23265(11) 0.0247(3) Uani d . 1
H H2 0.6450 0.7021 0.3004 0.037 Uiso calc R 1
C C23 0.4649(2) 0.07154(18) 0.40370(11) 0.0258(4) Uani d . 1
C C11 0.7535(2) 0.4765(2) 0.55590(11) 0.0306(4) Uani d . 1
H H11 0.7570 0.5401 0.5943 0.046 Uiso calc R 1
C C4 0.6920(2) 0.88961(19) 0.06822(12) 0.0284(4) Uani d . 1
H H4 0.6407 0.9912 0.0234 0.043 Uiso calc R 1
H H25 0.251(3) 0.509(3) 0.2108(15) 0.059(6) Uiso d . 1
H H26 0.332(3) 0.209(3) 0.3043(14) 0.055(6) Uiso d . 1

loop_
_atom_site_aniso_label
_atom_site_aniso_U_11
_atom_site_aniso_U_22
_atom_site_aniso_U_33
_atom_site_aniso_U_12
_atom_site_aniso_U_13
_atom_site_aniso_U_23
P1 0.0199(2) 0.0200(2) 0.0180(2) -0.00858(16) -0.00232(15) -0.00511(15)
O1 0.0217(6) 0.0269(6) 0.0236(6) -0.0118(5) -0.0035(4) -0.0044(4)
O2 0.0419(7) 0.0360(7) 0.0268(6) -0.0243(6) 0.0089(5) -0.0137(5)
O3 0.0303(7) 0.0430(7) 0.0287(7) -0.0009(6) -0.0079(5) -0.0079(5)
C19 0.0222(8) 0.0216(7) 0.0213(8) -0.0071(7) -0.0030(6) -0.0050(6)
C13 0.0221(8) 0.0213(7) 0.0157(7) -0.0094(6) -0.0019(6) -0.0036(6)
C18 0.0281(9) 0.0236(8) 0.0263(8) -0.0063(7) -0.0097(7) -0.0056(6)
C24 0.0214(8) 0.0224(8) 0.0357(9) -0.0062(7) -0.0060(7) -0.0077(7)
C21 0.0226(8) 0.0233(8) 0.0275(9) -0.0122(7) -0.0038(7) -0.0035(6)
C10 0.0300(9) 0.0298(9) 0.0183(8) -0.0113(7) 0.0001(7) -0.0036(7)
C14 0.0242(9) 0.0232(8) 0.0288(9) -0.0076(7) -0.0063(7) -0.0071(6)
C1 0.0211(8) 0.0205(7) 0.0210(8) -0.0111(6) -0.0025(6) -0.0064(6)
C8 0.0330(9) 0.0284(8) 0.0258(9) -0.0170(7) 0.0010(7) -0.0103(7)
C7 0.0203(8) 0.0191(7) 0.0199(8) -0.0075(6) -0.0044(6) -0.0032(6)
C6 0.0261(9) 0.0241(8) 0.0237(8) -0.0086(7) -0.0023(7) -0.0077(6)
C3 0.0247(9) 0.0232(8) 0.0414(10) -0.0052(7) -0.0054(7) -0.0119(7)
C20 0.0259(8) 0.0205(7) 0.0268(8) -0.0099(7) -0.0053(7) -0.0062(6)
C9 0.0366(10) 0.0299(9) 0.0288(9) -0.0211(8) 0.0051(7) -0.0066(7)
C16 0.0424(10) 0.0259(9) 0.0303(9) -0.0175(8) -0.0048(8) -0.0099(7)
C5 0.0356(10) 0.0302(9) 0.0209(8) -0.0169(8) -0.0047(7) -0.0032(7)
C12 0.0335(9) 0.0325(9) 0.0238(8) -0.0206(8) -0.0017(7) -0.0075(7)
C15 0.0324(9) 0.0339(9) 0.0339(9) -0.0162(8) -0.0090(7) -0.0099(7)
C17 0.0349(10) 0.0202(8) 0.0325(9) -0.0047(7) -0.0080(8) -0.0066(7)
C22 0.0235(8) 0.0236(8) 0.0297(9) -0.0089(7) 0.0003(7) -0.0084(7)
C2 0.0220(8) 0.0256(8) 0.0260(8) -0.0095(7) -0.0001(7) -0.0086(7)
C23 0.0281(9) 0.0205(8) 0.0288(9) -0.0088(7) -0.0064(7) -0.0055(6)
C11 0.0384(10) 0.0366(9) 0.0242(9) -0.0194(8) -0.0024(7) -0.0118(7)
C4 0.0323(9) 0.0207(8) 0.0350(10) -0.0111(7) -0.0154(8) -0.0007(7)

loop_
_atom_type_symbol
_atom_type_description
_atom_type_scat_dispersion_real
_atom_type_scat_dispersion_imag
_atom_type_scat_source
C C 0.0033 0.0016 'International Tables Vol C Tables 4.2.6.8 and 6.1.1.4'
H H 0.0000 0.0000 'International Tables Vol C Tables 4.2.6.8 and 6.1.1.4'
N N 0.0061 0.0033 'International Tables Vol C Tables 4.2.6.8 and 6.1.1.4'
O O 0.0106 0.0060 'International Tables Vol C Tables 4.2.6.8 and 6.1.1.4'

loop_
_geom_angle_atom_site_label_1
_geom_angle_atom_site_label_2
_geom_angle_atom_site_label_3
_geom_angle_site_symmetry_1
_geom_angle_site_symmetry_3
_geom_angle
_geom_angle_publ_flag
O1 P1 C7 . . 111.26(6) yes
O1 P1 C13 . . 111.76(7) yes
C7 P1 C13 . . 107.64(7) ?
O1 P1 C1 . . 110.35(7) yes
C7 P1 C1 . . 109.06(7) ?
C13 P1 C1 . . 106.61(7) ?
C19 O2 H25 . . 113.3(14) ?
C23 O3 H26 . . 110.4(13) ?
O2 C19 C20 . . 117.57(13) ?
O2 C19 C21 . 2_665 123.33(14) ?
C20 C19 C21 . 2_665 119.10(14) ?
C18 C13 C14 . . 119.35(14) ?
C18 C13 P1 . . 119.06(11) ?
C14 C13 P1 . . 121.58(11) ?
C17 C18 C13 . . 120.39(15) ?
C17 C18 H18 . . 119.8 ?
C13 C18 H18 . . 119.8 ?
C23 C24 C22 . 2_656 120.31(15) ?
C23 C24 H24 . . 119.8 ?
C22 C24 H24 2_656 . 119.8 ?
C20 C21 C19 . 2_665 120.21(14) ?
C20 C21 H21 . . 119.9 ?
C19 C21 H21 2_665 . 119.9 ?
C11 C10 C9 . . 120.09(14) ?
C11 C10 H10 . . 120.0 ?
C9 C10 H10 . . 120.0 ?
C15 C14 C13 . . 119.93(14) ?
C15 C14 H14 . . 120.0 ?
C13 C14 H14 . . 120.0 ?
C2 C1 C6 . . 119.13(14) ?
C2 C1 P1 . . 123.52(11) ?
C6 C1 P1 . . 117.28(11) ?
C9 C8 C7 . . 120.29(14) ?
C9 C8 H8 . . 119.9 ?
C7 C8 H8 . . 119.9 ?
C8 C7 C12 . . 119.00(14) ?
C8 C7 P1 . . 122.40(11) ?
C12 C7 P1 . . 118.52(11) ?
C5 C6 C1 . . 120.60(14) ?
C5 C6 H6 . . 119.7 ?
C1 C6 H6 . . 119.7 ?
C4 C3 C2 . . 120.06(15) ?
C4 C3 H3 . . 120.0 ?
C2 C3 H3 . . 120.0 ?
C19 C20 C21 . . 120.68(14) ?
C19 C20 H20 . . 119.7 ?
C21 C20 H20 . . 119.7 ?
C10 C9 C8 . . 120.17(15) ?
C10 C9 H9 . . 119.9 ?
C8 C9 H9 . . 119.9 ?
C17 C16 C15 . . 120.20(14) ?
C17 C16 H16 . . 119.9 ?
C15 C16 H16 . . 119.9 ?
C4 C5 C6 . . 119.69(15) ?
C4 C5 H5 . . 120.2 ?
C6 C5 H5 . . 120.2 ?
C11 C12 C7 . . 120.35(14) ?
C11 C12 H12 . . 119.8 ?
C7 C12 H12 . . 119.8 ?
C16 C15 C14 . . 120.20(15) ?
C16 C15 H15 . . 119.9 ?
C14 C15 H15 . . 119.9 ?
C16 C17 C18 . . 119.93(15) ?
C16 C17 H17 . . 120.0 ?
C18 C17 H17 . . 120.0 ?
C23 C22 C24 . 2_656 120.06(14) ?
C23 C22 H22 . . 120.0 ?
C24 C22 H22 2_656 . 120.0 ?
C3 C2 C1 . . 120.11(14) ?
C3 C2 H2 . . 119.9 ?
C1 C2 H2 . . 119.9 ?
O3 C23 C22 . . 117.62(14) ?
O3 C23 C24 . . 122.74(14) ?
C22 C23 C24 . . 119.63(14) ?
C10 C11 C12 . . 120.10(14) ?
C10 C11 H11 . . 120.0 ?
C12 C11 H11 . . 120.0 ?
C3 C4 C5 . . 120.41(14) ?
C3 C4 H4 . . 119.8 ?
C5 C4 H4 . . 119.8 ?

loop_
_geom_bond_atom_site_label_1
_geom_bond_atom_site_label_2
_geom_bond_site_symmetry_2
_geom_bond_distance
_geom_bond_publ_flag
P1 O1 . 1.5016(13) yes
P1 C7 . 1.7957(15) yes
P1 C13 . 1.8000(14) yes
P1 C1 . 1.8020(15) yes
O2 C19 . 1.3732(18) yes
O2 H25 . 0.87(2) ?
O3 C23 . 1.3756(19) yes
O3 H26 . 0.87(2) ?
C19 C20 . 1.385(2) ?
C19 C21 2_665 1.391(2) ?
C13 C18 . 1.393(2) ?
C13 C14 . 1.394(2) ?
C18 C17 . 1.384(2) ?
C18 H18 . 0.9500 ?
C24 C23 . 1.386(2) ?
C24 C22 2_656 1.389(2) ?
C24 H24 . 0.9500 ?
C21 C20 . 1.387(2) ?
C21 C19 2_665 1.391(2) ?
C21 H21 . 0.9500 ?
C10 C11 . 1.382(2) ?
C10 C9 . 1.382(2) ?
C10 H10 . 0.9500 ?
C14 C15 . 1.386(2) ?
C14 H14 . 0.9500 ?
C1 C2 . 1.392(2) ?
C1 C6 . 1.395(2) ?
C8 C9 . 1.387(2) ?
C8 C7 . 1.391(2) ?
C8 H8 . 0.9500 ?
C7 C12 . 1.399(2) ?
C6 C5 . 1.386(2) ?
C6 H6 . 0.9500 ?
C3 C4 . 1.381(2) ?
C3 C2 . 1.391(2) ?
C3 H3 . 0.9500 ?
C20 H20 . 0.9500 ?
C9 H9 . 0.9500 ?
C16 C17 . 1.382(2) ?
C16 C15 . 1.384(2) ?
C16 H16 . 0.9500 ?
C5 C4 . 1.383(2) ?
C5 H5 . 0.9500 ?
C12 C11 . 1.384(2) ?
C12 H12 . 0.9500 ?
C15 H15 . 0.9500 ?
C17 H17 . 0.9500 ?
C22 C23 . 1.384(2) ?
C22 C24 2_656 1.389(2) ?
C22 H22 . 0.9500 ?
C2 H2 . 0.9500 ?
C11 H11 . 0.9500 ?
C4 H4 . 0.9500 ?

loop_
_geom_hbond_atom_site_label_D
_geom_hbond_atom_site_label_H
_geom_hbond_atom_site_label_A
_geom_hbond_site_symmetry_A
_geom_hbond_distance_DH
_geom_hbond_distance_HA
_geom_hbond_distance_DA
_geom_hbond_angle_DHA
O2 H25 O1 1_455 0.87(2) 1.87(2) 2.7451(17) 175(2)
O3 H26 O1 1_455 0.87(2) 1.82(2) 2.681(2) 170(2)
C3 H3 O3 1_565 0.95 2.54 3.300(2) 137.3

loop_
_geom_torsion_atom_site_label_1
_geom_torsion_atom_site_label_2
_geom_torsion_atom_site_label_3
_geom_torsion_atom_site_label_4
_geom_torsion_site_symmetry_1
_geom_torsion
_geom_torsion_publ_flag
O1 P1 C13 C18 . 27.30(14) ?
C7 P1 C13 C18 . -95.15(13) ?
C1 P1 C13 C18 . 147.95(12) ?
O1 P1 C13 C14 . -153.41(12) yes
C7 P1 C13 C14 . 84.14(13) ?
C1 P1 C13 C14 . -32.76(14) ?
C14 C13 C18 C17 . 0.7(2) ?
P1 C13 C18 C17 . 179.98(12) ?
C18 C13 C14 C15 . -0.6(2) ?
P1 C13 C14 C15 . -179.84(12) ?
O1 P1 C1 C2 . -117.60(13) yes
C7 P1 C1 C2 . 4.90(15) ?
C13 P1 C1 C2 . 120.85(13) ?
O1 P1 C1 C6 . 59.36(13) ?
C7 P1 C1 C6 . -178.14(11) ?
C13 P1 C1 C6 . -62.18(13) ?
C9 C8 C7 C12 . 0.0(2) ?
C9 C8 C7 P1 . 176.74(12) ?
O1 P1 C7 C8 . -129.66(13) yes
C13 P1 C7 C8 . -6.90(15) ?
C1 P1 C7 C8 . 108.39(13) ?
O1 P1 C7 C12 . 47.07(13) ?
C13 P1 C7 C12 . 169.82(12) ?
C1 P1 C7 C12 . -74.88(13) ?
C2 C1 C6 C5 . -0.7(2) ?
P1 C1 C6 C5 . -177.79(12) ?
O2 C19 C20 C21 . -179.84(13) ?
C21 C19 C20 C21 2_665 0.5(2) ?
C19 C21 C20 C19 2_665 -0.5(2) ?
C11 C10 C9 C8 . 0.2(2) ?
C7 C8 C9 C10 . -0.3(2) ?
C1 C6 C5 C4 . 0.5(2) ?
C8 C7 C12 C11 . 0.3(2) ?
P1 C7 C12 C11 . -176.59(12) ?
C17 C16 C15 C14 . 0.6(2) ?
C13 C14 C15 C16 . -0.1(2) ?
C15 C16 C17 C18 . -0.5(2) ?
C13 C18 C17 C16 . -0.2(2) ?
C4 C3 C2 C1 . 0.1(2) ?
C6 C1 C2 C3 . 0.4(2) ?
P1 C1 C2 C3 . 177.30(11) ?
C24 C22 C23 O3 2_656 -179.31(14) ?
C24 C22 C23 C24 2_656 -0.2(2) ?
C22 C24 C23 O3 2_656 179.27(14) ?
C22 C24 C23 C22 2_656 0.2(2) ?
C9 C10 C11 C12 . 0.0(2) ?
C7 C12 C11 C10 . -0.3(2) ?
C2 C3 C4 C5 . -0.4(2) ?
C6 C5 C4 C3 . 0.1(2) ?
